data_1512765
loop_
_publ_author_name
'Anna Jozwiuk'
'Zhaodong Wang'
'Douglas R. Powell'
'Robert P. Houser'

_publ_section_title
;
 Copper(II) complexes of symmetric and asymmetric bis(imine) ligands:
 Tuning the Cu(I)/Cu(II) redox couple
;
_journal_name_full
;
Inorganica Chimica Acta
;
_journal_page_first 415
_journal_page_last 422
_journal_paper_doi 10.1016/j.ica.2012.08.026
_journal_volume 394
_journal_year 2013
_chemical_formula_moiety 'C21 H21 Cl2 Cu N5 O8'
_chemical_formula_sum 'C21 H21 Cl2 Cu N5 O8'
_chemical_formula_weight 605.87
_space_group_IT_number 2
_symmetry_cell_setting triclinic
_symmetry_space_group_name_Hall '-P 1'
_symmetry_space_group_name_H-M 'P -1'
_atom_sites_solution_hydrogens geom
_atom_sites_solution_primary direct
_atom_sites_solution_secondary difmap
_cell_angle_alpha 88.416(8)
_cell_angle_beta 84.424(10)
_cell_angle_gamma 85.125(12)
_cell_formula_units_Z 2
_cell_length_a 9.183(4)
_cell_length_b 10.365(4)
_cell_length_c 12.064(5)
_cell_measurement_reflns_used 4826
_cell_measurement_temperature 100(2)
_cell_measurement_theta_max 27.9
_cell_measurement_theta_min 2.6
_cell_volume 1138.5(8)
_computing_cell_refinement 'Bruker SAINT, 1998'
_computing_data_collection 'Bruker SMART, 1998'
_computing_data_reduction 'Bruker SAINT, 1998'
_computing_molecular_graphics 'SHELXTL (Sheldrick, 2008)'
_computing_publication_material 'SHELXTL (Sheldrick, 2008)'
_computing_structure_refinement 'SHELXTL (Sheldrick, 2008)'
_computing_structure_solution 'SHELXTL (Sheldrick, 2008)'
_diffrn_ambient_temperature 100(2)
_diffrn_measured_fraction_theta_full 1.000
_diffrn_measured_fraction_theta_max 0.988
_diffrn_measurement_device_type 'CCD Bruker APEX'
_diffrn_measurement_method '\f and \w scans'
_diffrn_radiation_monochromator graphite
_diffrn_radiation_source 'fine-focus sealed tube'
_diffrn_radiation_type MoK\a
_diffrn_radiation_wavelength 0.71073
_diffrn_reflns_av_R_equivalents 0.0617
_diffrn_reflns_av_sigmaI/netI 0.0776
_diffrn_reflns_limit_h_max 12
_diffrn_reflns_limit_h_min -12
_diffrn_reflns_limit_k_max 13
_diffrn_reflns_limit_k_min -13
_diffrn_reflns_limit_l_max 16
_diffrn_reflns_limit_l_min 0
_diffrn_reflns_number 36543
_diffrn_reflns_theta_full 25.00
_diffrn_reflns_theta_max 28.42
_diffrn_reflns_theta_min 1.70
_diffrn_standards_number 0
_exptl_absorpt_coefficient_mu 1.256
_exptl_absorpt_correction_T_max 0.919
_exptl_absorpt_correction_T_min 0.695
_exptl_absorpt_correction_type multi-scan
_exptl_absorpt_process_details 'TWINABS (Sheldrick, 2007)'
_exptl_crystal_colour blue
_exptl_crystal_density_diffrn 1.767
_exptl_crystal_density_method 'not measured'
_exptl_crystal_description plate
_exptl_crystal_F_000 618
_exptl_crystal_size_max 0.31
_exptl_crystal_size_mid 0.30
_exptl_crystal_size_min 0.07
_refine_diff_density_max 0.717
_refine_diff_density_min -0.663
_refine_diff_density_rms 0.116
_refine_ls_extinction_method none
_refine_ls_goodness_of_fit_ref 1.001
_refine_ls_hydrogen_treatment constr
_refine_ls_matrix_type full
_refine_ls_number_parameters 335
_refine_ls_number_reflns 10835
_refine_ls_number_restraints 0
_refine_ls_restrained_S_all 1.001
_refine_ls_R_factor_all 0.0777
_refine_ls_R_factor_gt 0.0553
_refine_ls_shift/su_max 0.000
_refine_ls_shift/su_mean 0.000
_refine_ls_structure_factor_coef Fsqd
_refine_ls_weighting_details 'calc w=1/[\s^2^(Fo^2^)+(0.0560P)^2^+1.3500P] where P=(Fo^2^+2Fc^2^)/3'
_refine_ls_weighting_scheme calc
_refine_ls_wR_factor_gt 0.1248
_refine_ls_wR_factor_ref 0.1359
_reflns_number_gt 8411
_reflns_number_total 10835
_reflns_threshold_expression I>2\s(I)
_cod_data_source_file ICA-2013-394-415-422-2.cif
_cod_data_source_block compound_3_
_cod_depositor_comments
;
The following automatic conversions were performed:

data name '_iucr_refine_instruction_details' was replaced with
'_iucr_refine_instructions_details' as specified in the replacement
file 'data/replacement-values/replacement_tags.lst'.

Automatic conversion script
Id: cif_correct_tags 9268 2022-04-12 08:56:07Z antanas 
;
_cod_database_code 1512765

loop_
_symmetry_equiv_pos_as_xyz
'x, y, z'
'-x, -y, -z'

loop_
_atom_site_label
_atom_site_type_symbol
_atom_site_fract_x
_atom_site_fract_y
_atom_site_fract_z
_atom_site_U_iso_or_equiv
_atom_site_adp_type
_atom_site_occupancy
_atom_site_symmetry_multiplicity
_atom_site_calc_flag
_atom_site_refinement_flags
Cu1 Cu 0.49053(4) 0.61786(3) 0.23117(3) 0.01189(9) Uani 1 1 d .
N1 N 0.6520(2) 0.6395(2) 0.10779(18) 0.0116(5) Uani 1 1 d .
C2 C 0.7172(3) 0.5577(3) 0.0314(2) 0.0143(6) Uani 1 1 d .
H2 H 0.6754 0.4783 0.0225 0.017 Uiso 1 1 calc R
C3 C 0.8427(3) 0.5830(3) -0.0355(2) 0.0137(6) Uani 1 1 d .
H3 H 0.8871 0.5209 -0.0876 0.016 Uiso 1 1 calc R
C4 C 0.9031(3) 0.6994(3) -0.0261(2) 0.0157(6) Uani 1 1 d .
H4 H 0.9905 0.7180 -0.0702 0.019 Uiso 1 1 calc R
C5 C 0.8328(3) 0.7890(3) 0.0496(2) 0.0149(6) Uani 1 1 d .
H5 H 0.8691 0.8714 0.0560 0.018 Uiso 1 1 calc R
C6 C 0.7090(3) 0.7556(3) 0.1153(2) 0.0112(5) Uani 1 1 d .
C7 C 0.6318(3) 0.8413(3) 0.1997(2) 0.0128(5) Uani 1 1 d .
H7 H 0.6573 0.9276 0.2053 0.015 Uiso 1 1 calc R
N8 N 0.5300(2) 0.7982(2) 0.26544(18) 0.0107(4) Uani 1 1 d .
C9 C 0.4473(3) 0.8899(3) 0.3462(2) 0.0134(6) Uani 1 1 d .
H9A H 0.3795 0.9496 0.3062 0.016 Uiso 1 1 calc R
H9B H 0.5174 0.9424 0.3783 0.016 Uiso 1 1 calc R
C10 C 0.3585(3) 0.8209(3) 0.4413(2) 0.0116(5) Uani 1 1 d .
C11 C 0.4597(3) 0.7332(3) 0.5112(2) 0.0160(6) Uani 1 1 d .
H11A H 0.5168 0.7869 0.5533 0.024 Uiso 1 1 d R
H11B H 0.5267 0.6769 0.4618 0.024 Uiso 1 1 d R
H11C H 0.4002 0.6799 0.5630 0.024 Uiso 1 1 d R
C12 C 0.2690(3) 0.9224(3) 0.5156(2) 0.0116(5) Uani 1 1 d .
N13 N 0.2624(3) 1.0460(2) 0.4796(2) 0.0159(5) Uani 1 1 d .
C14 C 0.1843(3) 1.1347(3) 0.5460(2) 0.0185(6) Uani 1 1 d .
H14 H 0.1810 1.2229 0.5220 0.022 Uiso 1 1 calc R
C15 C 0.1091(3) 1.1051(3) 0.6466(2) 0.0175(6) Uani 1 1 d .
H15 H 0.0550 1.1708 0.6904 0.021 Uiso 1 1 calc R
C16 C 0.1146(3) 0.9771(3) 0.6820(2) 0.0202(6) Uani 1 1 d .
H16 H 0.0628 0.9528 0.7504 0.024 Uiso 1 1 calc R
C17 C 0.1969(3) 0.8847(3) 0.6162(2) 0.0188(6) Uani 1 1 d .
H17 H 0.2039 0.7964 0.6398 0.023 Uiso 1 1 calc R
C18 C 0.2452(3) 0.7435(3) 0.3921(2) 0.0136(6) Uani 1 1 d .
H18A H 0.1716 0.7187 0.4527 0.016 Uiso 1 1 calc R
H18B H 0.1932 0.7993 0.3381 0.016 Uiso 1 1 calc R
N19 N 0.3125(2) 0.6265(2) 0.33617(19) 0.0121(5) Uani 1 1 d .
C20 C 0.2462(3) 0.5236(3) 0.3470(2) 0.0118(5) Uani 1 1 d .
H20 H 0.1576 0.5198 0.3943 0.014 Uiso 1 1 calc R
C21 C 0.3117(3) 0.4110(3) 0.2839(2) 0.0114(5) Uani 1 1 d .
N22 N 0.4434(2) 0.4284(2) 0.22564(18) 0.0112(5) Uani 1 1 d .
C23 C 0.5123(3) 0.3263(3) 0.1715(2) 0.0138(6) Uani 1 1 d .
H23 H 0.6079 0.3339 0.1352 0.017 Uiso 1 1 calc R
C24 C 0.4490(3) 0.2093(3) 0.1663(2) 0.0141(6) Uani 1 1 d .
H24 H 0.4998 0.1397 0.1251 0.017 Uiso 1 1 calc R
C25 C 0.3126(3) 0.1949(3) 0.2212(2) 0.0141(6) Uani 1 1 d .
H25 H 0.2666 0.1169 0.2163 0.017 Uiso 1 1 calc R
C26 C 0.2436(3) 0.2971(3) 0.2838(2) 0.0124(5) Uani 1 1 d .
H26 H 0.1516 0.2888 0.3257 0.015 Uiso 1 1 calc R
Cl1A Cl 0.25560(7) 0.85286(6) 0.06403(5) 0.01406(14) Uani 1 1 d .
O1A O 0.3051(2) 0.7195(2) 0.08993(18) 0.0211(5) Uani 1 1 d .
O2A O 0.2043(2) 0.8588(2) -0.04520(17) 0.0216(5) Uani 1 1 d .
O3A O 0.3766(2) 0.9326(2) 0.06539(18) 0.0212(5) Uani 1 1 d .
O4A O 0.1396(2) 0.8978(2) 0.14598(18) 0.0280(5) Uani 1 1 d .
Cl1B Cl 0.85225(7) 0.48913(6) 0.30757(5) 0.01230(14) Uani 1 1 d .
O1B O 0.7077(2) 0.5485(2) 0.34520(17) 0.0227(5) Uani 1 1 d .
O2B O 0.8379(2) 0.39017(19) 0.22868(16) 0.0187(4) Uani 1 1 d .
O3B O 0.9416(2) 0.5860(2) 0.25606(17) 0.0208(5) Uani 1 1 d .
O4B O 0.9192(2) 0.4308(2) 0.40265(16) 0.0170(4) Uani 1 1 d .

loop_
_atom_site_aniso_label
_atom_site_aniso_U_11
_atom_site_aniso_U_22
_atom_site_aniso_U_33
_atom_site_aniso_U_23
_atom_site_aniso_U_13
_atom_site_aniso_U_12
Cu1 0.01179(17) 0.01126(17) 0.01227(17) -0.00364(13) 0.00358(12) -0.00321(13)
N1 0.0115(11) 0.0130(11) 0.0101(11) 0.0000(9) -0.0004(9) -0.0015(9)
C2 0.0158(14) 0.0141(14) 0.0133(13) -0.0024(11) -0.0037(11) -0.0003(11)
C3 0.0135(13) 0.0186(14) 0.0077(12) 0.0003(11) 0.0003(10) 0.0039(11)
C4 0.0115(13) 0.0237(15) 0.0110(13) 0.0020(12) 0.0005(10) 0.0004(11)
C5 0.0151(14) 0.0168(14) 0.0130(13) 0.0034(11) -0.0014(11) -0.0043(11)
C6 0.0113(12) 0.0113(13) 0.0110(13) -0.0007(10) -0.0024(10) 0.0004(10)
C7 0.0130(13) 0.0121(13) 0.0137(13) -0.0002(11) -0.0043(10) 0.0001(10)
N8 0.0116(11) 0.0099(11) 0.0100(11) -0.0006(9) -0.0005(9) 0.0014(9)
C9 0.0145(13) 0.0121(13) 0.0131(13) -0.0049(11) 0.0023(11) -0.0002(11)
C10 0.0118(13) 0.0105(13) 0.0121(13) -0.0033(10) 0.0021(10) 0.0000(10)
C11 0.0158(14) 0.0168(14) 0.0153(14) -0.0004(11) -0.0031(11) 0.0003(11)
C12 0.0091(12) 0.0133(13) 0.0127(13) -0.0051(11) -0.0015(10) -0.0001(10)
N13 0.0172(12) 0.0144(12) 0.0154(12) -0.0009(10) 0.0004(9) 0.0007(10)
C14 0.0182(15) 0.0141(14) 0.0218(15) -0.0020(12) 0.0002(12) 0.0038(11)
C15 0.0128(13) 0.0206(15) 0.0187(15) -0.0082(12) -0.0006(11) 0.0016(11)
C16 0.0195(15) 0.0237(16) 0.0161(15) -0.0039(12) 0.0062(12) -0.0021(12)
C17 0.0253(16) 0.0115(14) 0.0182(15) -0.0017(12) 0.0056(12) -0.0025(12)
C18 0.0119(13) 0.0134(13) 0.0147(14) -0.0044(11) 0.0015(10) 0.0015(10)
N19 0.0115(11) 0.0132(12) 0.0116(11) -0.0026(9) -0.0003(9) -0.0006(9)
C20 0.0118(13) 0.0123(13) 0.0111(13) -0.0024(11) 0.0002(10) 0.0000(10)
C21 0.0106(12) 0.0137(13) 0.0099(13) -0.0005(10) -0.0017(10) -0.0004(10)
N22 0.0118(11) 0.0126(11) 0.0095(11) -0.0010(9) -0.0010(9) -0.0018(9)
C23 0.0138(13) 0.0164(14) 0.0105(13) -0.0019(11) 0.0020(10) 0.0001(11)
C24 0.0166(14) 0.0130(13) 0.0118(13) -0.0033(11) 0.0018(11) 0.0025(11)
C25 0.0189(14) 0.0115(13) 0.0126(13) 0.0005(11) -0.0028(11) -0.0038(11)
C26 0.0120(13) 0.0143(13) 0.0111(13) 0.0008(11) -0.0012(10) -0.0021(11)
Cl1A 0.0133(3) 0.0151(3) 0.0134(3) -0.0032(3) 0.0010(2) -0.0004(2)
O1A 0.0250(11) 0.0151(10) 0.0239(11) 0.0002(9) -0.0065(9) -0.0014(9)
O2A 0.0229(11) 0.0279(12) 0.0153(11) -0.0027(9) -0.0063(9) -0.0029(9)
O3A 0.0216(11) 0.0205(11) 0.0232(11) -0.0036(9) -0.0028(9) -0.0092(9)
O4A 0.0214(11) 0.0363(14) 0.0232(12) -0.0077(10) 0.0088(9) 0.0045(10)
Cl1B 0.0120(3) 0.0124(3) 0.0120(3) -0.0001(2) 0.0005(2) 0.0002(2)
O1B 0.0145(10) 0.0301(12) 0.0210(11) -0.0037(10) 0.0035(9) 0.0082(9)
O2B 0.0244(11) 0.0171(10) 0.0150(10) -0.0040(8) -0.0032(8) -0.0018(8)
O3B 0.0238(11) 0.0173(11) 0.0213(11) 0.0058(9) 0.0006(9) -0.0071(9)
O4B 0.0155(10) 0.0205(11) 0.0149(10) 0.0029(8) -0.0025(8) -0.0009(8)

loop_
_atom_type_symbol
_atom_type_description
_atom_type_scat_dispersion_real
_atom_type_scat_dispersion_imag
_atom_type_scat_source
C C 0.0033 0.0016 'International Tables Vol C Tables 4.2.6.8 and 6.1.1.4'
H H 0.0000 0.0000 'International Tables Vol C Tables 4.2.6.8 and 6.1.1.4'
N N 0.0061 0.0033 'International Tables Vol C Tables 4.2.6.8 and 6.1.1.4'
O O 0.0106 0.0060 'International Tables Vol C Tables 4.2.6.8 and 6.1.1.4'
Cl Cl 0.1484 0.1585 'International Tables Vol C Tables 4.2.6.8 and 6.1.1.4'
Cu Cu 0.3201 1.2651 'International Tables Vol C Tables 4.2.6.8 and 6.1.1.4'

loop_
_geom_angle_atom_site_label_1
_geom_angle_atom_site_label_2
_geom_angle_atom_site_label_3
_geom_angle
N19 Cu1 N8 91.65(9)
N19 Cu1 N1 168.37(9)
N8 Cu1 N1 82.63(9)
N19 Cu1 N22 81.35(9)
N8 Cu1 N22 169.95(9)
N1 Cu1 N22 105.50(9)
N19 Cu1 O1B 106.80(9)
N8 Cu1 O1B 85.17(8)
N1 Cu1 O1B 82.89(9)
N22 Cu1 O1B 89.93(8)
N19 Cu1 O1A 82.81(9)
N8 Cu1 O1A 87.78(8)
N1 Cu1 O1A 86.84(9)
N22 Cu1 O1A 98.41(8)
O1B Cu1 O1A 168.21(7)
C2 N1 C6 117.6(2)
C2 N1 Cu1 131.53(19)
C6 N1 Cu1 110.50(17)
N1 C2 C3 123.1(3)
N1 C2 H2 118.5
C3 C2 H2 118.5
C2 C3 C4 119.4(3)
C2 C3 H3 120.3
C4 C3 H3 120.3
C3 C4 C5 118.5(3)
C3 C4 H4 120.8
C5 C4 H4 120.8
C6 C5 C4 118.7(3)
C6 C5 H5 120.6
C4 C5 H5 120.6
N1 C6 C5 122.6(2)
N1 C6 C7 114.9(2)
C5 C6 C7 122.4(2)
N8 C7 C6 118.7(2)
N8 C7 H7 120.6
C6 C7 H7 120.6
C7 N8 C9 117.5(2)
C7 N8 Cu1 112.82(19)
C9 N8 Cu1 129.23(17)
N8 C9 C10 112.8(2)
N8 C9 H9A 109.0
C10 C9 H9A 109.0
N8 C9 H9B 109.0
C10 C9 H9B 109.0
H9A C9 H9B 107.8
C12 C10 C9 109.2(2)
C12 C10 C18 105.7(2)
C9 C10 C18 109.2(2)
C12 C10 C11 109.9(2)
C9 C10 C11 111.2(2)
C18 C10 C11 111.4(2)
C10 C11 H11A 109.5
C10 C11 H11B 109.5
H11A C11 H11B 109.5
C10 C11 H11C 109.5
H11A C11 H11C 109.5
H11B C11 H11C 109.5
N13 C12 C17 122.1(3)
N13 C12 C10 117.9(2)
C17 C12 C10 119.9(2)
C12 N13 C14 117.5(2)
N13 C14 C15 123.9(3)
N13 C14 H14 118.1
C15 C14 H14 118.1
C14 C15 C16 118.2(3)
C14 C15 H15 120.9
C16 C15 H15 120.9
C15 C16 C17 118.9(3)
C15 C16 H16 120.5
C17 C16 H16 120.5
C16 C17 C12 119.4(3)
C16 C17 H17 120.3
C12 C17 H17 120.3
N19 C18 C10 112.5(2)
N19 C18 H18A 109.1
C10 C18 H18A 109.1
N19 C18 H18B 109.1
C10 C18 H18B 109.1
H18A C18 H18B 107.8
C20 N19 C18 118.9(2)
C20 N19 Cu1 115.56(19)
C18 N19 Cu1 125.24(18)
N19 C20 C21 117.4(2)
N19 C20 H20 121.3
C21 C20 H20 121.3
N22 C21 C26 123.3(2)
N22 C21 C20 114.6(2)
C26 C21 C20 122.1(2)
C23 N22 C21 117.2(2)
C23 N22 Cu1 132.12(19)
C21 N22 Cu1 110.56(17)
N22 C23 C24 122.4(3)
N22 C23 H23 118.8
C24 C23 H23 118.8
C25 C24 C23 119.7(3)
C25 C24 H24 120.1
C23 C24 H24 120.1
C24 C25 C26 118.6(2)
C24 C25 H25 120.7
C26 C25 H25 120.7
C21 C26 C25 118.5(3)
C21 C26 H26 120.7
C25 C26 H26 120.7
O4A Cl1A O2A 110.38(14)
O4A Cl1A O3A 109.31(13)
O2A Cl1A O3A 109.55(13)
O4A Cl1A O1A 109.55(14)
O2A Cl1A O1A 108.81(13)
O3A Cl1A O1A 109.23(13)
Cl1A O1A Cu1 131.76(11)
O3B Cl1B O2B 109.90(13)
O3B Cl1B O4B 109.86(12)
O2B Cl1B O4B 109.27(12)
O3B Cl1B O1B 109.73(13)
O2B Cl1B O1B 109.29(13)
O4B Cl1B O1B 108.77(12)
Cl1B O1B Cu1 129.10(12)

loop_
_geom_bond_atom_site_label_1
_geom_bond_atom_site_label_2
_geom_bond_distance
Cu1 N19 1.966(2)
Cu1 N8 1.996(2)
Cu1 N1 2.018(2)
Cu1 N22 2.050(2)
Cu1 O1B 2.573(2)
Cu1 O1A 2.660(2)
N1 C2 1.334(3)
N1 C6 1.361(3)
C2 C3 1.381(4)
C2 H2 0.9500
C3 C4 1.383(4)
C3 H3 0.9500
C4 C5 1.395(4)
C4 H4 0.9500
C5 C6 1.384(4)
C5 H5 0.9500
C6 C7 1.460(4)
C7 N8 1.269(4)
C7 H7 0.9500
N8 C9 1.488(3)
C9 C10 1.537(4)
C9 H9A 0.9900
C9 H9B 0.9900
C10 C12 1.533(4)
C10 C18 1.538(4)
C10 C11 1.539(4)
C11 H11A 0.9800
C11 H11B 0.9800
C11 H11C 0.9800
C12 N13 1.340(4)
C12 C17 1.387(4)
N13 C14 1.348(4)
C14 C15 1.377(4)
C14 H14 0.9500
C15 C16 1.380(4)
C15 H15 0.9500
C16 C17 1.386(4)
C16 H16 0.9500
C17 H17 0.9500
C18 N19 1.465(3)
C18 H18A 0.9900
C18 H18B 0.9900
N19 C20 1.270(3)
C20 C21 1.465(4)
C20 H20 0.9500
C21 N22 1.361(3)
C21 C26 1.383(4)
N22 C23 1.339(3)
C23 C24 1.395(4)
C23 H23 0.9500
C24 C25 1.376(4)
C24 H24 0.9500
C25 C26 1.389(4)
C25 H25 0.9500
C26 H26 0.9500
Cl1A O4A 1.437(2)
Cl1A O2A 1.440(2)
Cl1A O3A 1.442(2)
Cl1A O1A 1.453(2)
Cl1B O3B 1.440(2)
Cl1B O2B 1.441(2)
Cl1B O4B 1.447(2)
Cl1B O1B 1.451(2)

loop_
_geom_torsion_atom_site_label_1
_geom_torsion_atom_site_label_2
_geom_torsion_atom_site_label_3
_geom_torsion_atom_site_label_4
_geom_torsion
N19 Cu1 N1 C2 -122.1(4)
N8 Cu1 N1 C2 176.9(3)
N22 Cu1 N1 C2 2.9(3)
O1B Cu1 N1 C2 90.8(2)
O1A Cu1 N1 C2 -95.0(2)
N19 Cu1 N1 C6 65.1(5)
N8 Cu1 N1 C6 4.08(18)
N22 Cu1 N1 C6 -169.88(17)
O1B Cu1 N1 C6 -81.94(18)
O1A Cu1 N1 C6 92.26(18)
C6 N1 C2 C3 3.3(4)
Cu1 N1 C2 C3 -169.1(2)
N1 C2 C3 C4 -1.7(4)
C2 C3 C4 C5 -1.3(4)
C3 C4 C5 C6 2.6(4)
C2 N1 C6 C5 -1.9(4)
Cu1 N1 C6 C5 172.0(2)
C2 N1 C6 C7 179.4(2)
Cu1 N1 C6 C7 -6.7(3)
C4 C5 C6 N1 -1.0(4)
C4 C5 C6 C7 177.6(2)
N1 C6 C7 N8 6.9(4)
C5 C6 C7 N8 -171.8(3)
C6 C7 N8 C9 -176.5(2)
C6 C7 N8 Cu1 -3.1(3)
N19 Cu1 N8 C7 -170.35(19)
N1 Cu1 N8 C7 -0.52(19)
N22 Cu1 N8 C7 144.0(5)
O1B Cu1 N8 C7 82.92(19)
O1A Cu1 N8 C7 -87.62(19)
N19 Cu1 N8 C9 2.0(2)
N1 Cu1 N8 C9 171.9(2)
N22 Cu1 N8 C9 -43.6(6)
O1B Cu1 N8 C9 -104.7(2)
O1A Cu1 N8 C9 84.8(2)
C7 N8 C9 C10 -164.0(2)
Cu1 N8 C9 C10 23.9(3)
N8 C9 C10 C12 -176.1(2)
N8 C9 C10 C18 -61.0(3)
N8 C9 C10 C11 62.4(3)
C9 C10 C12 N13 10.2(3)
C18 C10 C12 N13 -107.2(3)
C11 C10 C12 N13 132.4(3)
C9 C10 C12 C17 -170.4(2)
C18 C10 C12 C17 72.2(3)
C11 C10 C12 C17 -48.1(3)
C17 C12 N13 C14 1.1(4)
C10 C12 N13 C14 -179.5(2)
C12 N13 C14 C15 -1.5(4)
N13 C14 C15 C16 0.4(4)
C14 C15 C16 C17 1.0(4)
C15 C16 C17 C12 -1.4(4)
N13 C12 C17 C16 0.3(4)
C10 C12 C17 C16 -179.1(3)
C12 C10 C18 N19 -168.9(2)
C9 C10 C18 N19 73.7(3)
C11 C10 C18 N19 -49.6(3)
C10 C18 N19 C20 140.7(3)
C10 C18 N19 Cu1 -46.0(3)
N8 Cu1 N19 C20 -177.5(2)
N1 Cu1 N19 C20 122.2(4)
N22 Cu1 N19 C20 -4.8(2)
O1B Cu1 N19 C20 -92.1(2)
O1A Cu1 N19 C20 94.9(2)
N8 Cu1 N19 C18 8.9(2)
N1 Cu1 N19 C18 -51.3(5)
N22 Cu1 N19 C18 -178.3(2)
O1B Cu1 N19 C18 94.4(2)
O1A Cu1 N19 C18 -78.6(2)
C18 N19 C20 C21 175.9(2)
Cu1 N19 C20 C21 1.9(3)
N19 C20 C21 N22 4.1(4)
N19 C20 C21 C26 -175.6(3)
C26 C21 N22 C23 -4.0(4)
C20 C21 N22 C23 176.3(2)
C26 C21 N22 Cu1 172.1(2)
C20 C21 N22 Cu1 -7.6(3)
N19 Cu1 N22 C23 -177.9(3)
N8 Cu1 N22 C23 -131.7(5)
N1 Cu1 N22 C23 11.7(3)
O1B Cu1 N22 C23 -70.9(2)
O1A Cu1 N22 C23 100.7(2)
N19 Cu1 N22 C21 6.71(17)
N8 Cu1 N22 C21 53.0(6)
N1 Cu1 N22 C21 -163.67(17)
O1B Cu1 N22 C21 113.72(18)
O1A Cu1 N22 C21 -74.63(18)
C21 N22 C23 C24 5.0(4)
Cu1 N22 C23 C24 -170.1(2)
N22 C23 C24 C25 -2.0(4)
C23 C24 C25 C26 -2.2(4)
N22 C21 C26 C25 -0.1(4)
C20 C21 C26 C25 179.6(2)
C24 C25 C26 C21 3.2(4)
O4A Cl1A O1A Cu1 -81.98(18)
O2A Cl1A O1A Cu1 157.26(14)
O3A Cl1A O1A Cu1 37.71(19)
N19 Cu1 O1A Cl1A 87.88(17)
N8 Cu1 O1A Cl1A -4.06(17)
N1 Cu1 O1A Cl1A -86.80(17)
N22 Cu1 O1A Cl1A 167.98(17)
O1B Cu1 O1A Cl1A -57.4(4)
O3B Cl1B O1B Cu1 77.84(18)
O2B Cl1B O1B Cu1 -42.74(19)
O4B Cl1B O1B Cu1 -161.96(14)
N19 Cu1 O1B Cl1B 158.49(16)
N8 Cu1 O1B Cl1B -111.24(17)
N1 Cu1 O1B Cl1B -28.09(17)
N22 Cu1 O1B Cl1B 77.55(17)
O1A Cu1 O1B Cl1B -57.7(4)
